data_7212761
loop_
_publ_author_name
'Aaker\"oy, Christer B.'
'Rajbanshi, Arbin'
'Li, Z. Jane'
'Desper, John'

_publ_section_title
;
 Mapping out the synthetic landscape for re-crystallization,
 co-crystallization and salt formation
;
_journal_issue 12
_journal_name_full CrystEngComm
_journal_page_first 4231
_journal_paper_doi 10.1039/c0ce00052c
_journal_volume 12
_journal_year 2010
_chemical_formula_moiety
;
(C8 H9 N2 O Br)2 (C4 H6 O4)
;
_chemical_formula_sum 'C20 H24 Br2 N4 O6'
_chemical_formula_weight 576.25
_chemical_name_systematic
;
AR-1c-aa-14 N-(5-bromo-2-pyridyl)-propionamide, succinic acid
;
_space_group_IT_number 2
_symmetry_cell_setting triclinic
_symmetry_space_group_name_Hall '-P 1'
_symmetry_space_group_name_H-M 'P -1'
_atom_sites_solution_hydrogens geom
_atom_sites_solution_primary direct
_atom_sites_solution_secondary difmap
_audit_creation_method SHELXL-97
_cell_angle_alpha 95.707(8)
_cell_angle_beta 90.355(7)
_cell_angle_gamma 101.437(7)
_cell_formula_units_Z 8
_cell_length_a 13.8624(15)
_cell_length_b 13.9754(16)
_cell_length_c 24.726(3)
_cell_measurement_reflns_used 4147
_cell_measurement_temperature 120(2)
_cell_measurement_theta_max 28.61
_cell_measurement_theta_min 2.34
_cell_volume 4670.2(9)
_computing_cell_refinement 'Bruker SMART'
_computing_data_collection 'Bruker SMART'
_computing_data_reduction 'Bruker SAINT'
_computing_molecular_graphics 'Bruker SHELXTL'
_computing_publication_material 'Bruker SHELXTL'
_computing_structure_refinement 'SHELXL-97 (Sheldrick, 1997)'
_computing_structure_solution 'SHELXS-97 (Sheldrick, 1990)'
_diffrn_ambient_temperature 120(2)
_diffrn_measured_fraction_theta_full 0.999
_diffrn_measured_fraction_theta_max 0.999
_diffrn_measurement_device_type 'CCD area detector'
_diffrn_measurement_method 'phi and omega scans'
_diffrn_radiation_monochromator graphite
_diffrn_radiation_source 'fine-focus sealed tube'
_diffrn_radiation_type MoK\a
_diffrn_radiation_wavelength 0.71073
_diffrn_reflns_av_R_equivalents 0.1786
_diffrn_reflns_av_sigmaI/netI 0.3365
_diffrn_reflns_limit_h_max 19
_diffrn_reflns_limit_h_min -19
_diffrn_reflns_limit_k_max 18
_diffrn_reflns_limit_k_min -19
_diffrn_reflns_limit_l_max 33
_diffrn_reflns_limit_l_min -34
_diffrn_reflns_number 72939
_diffrn_reflns_theta_full 29.57
_diffrn_reflns_theta_max 29.57
_diffrn_reflns_theta_min 0.83
_exptl_absorpt_coefficient_mu 3.515
_exptl_absorpt_correction_T_max 0.6778
_exptl_absorpt_correction_T_min 0.4736
_exptl_absorpt_correction_type multi-scan
_exptl_absorpt_process_details SADABS
_exptl_crystal_colour colourless
_exptl_crystal_density_diffrn 1.639
_exptl_crystal_density_method 'not measured'
_exptl_crystal_description plate
_exptl_crystal_F_000 2320
_exptl_crystal_size_max 0.25
_exptl_crystal_size_mid 0.18
_exptl_crystal_size_min 0.12
_refine_diff_density_max 4.708
_refine_diff_density_min -2.630
_refine_diff_density_rms 0.276
_refine_ls_extinction_method none
_refine_ls_goodness_of_fit_ref 1.164
_refine_ls_hydrogen_treatment mixed
_refine_ls_matrix_type full
_refine_ls_number_parameters 457
_refine_ls_number_reflns 26200
_refine_ls_number_restraints 0
_refine_ls_restrained_S_all 1.164
_refine_ls_R_factor_all 0.3711
_refine_ls_R_factor_gt 0.1567
_refine_ls_shift/su_max 0.000
_refine_ls_shift/su_mean 0.000
_refine_ls_structure_factor_coef Fsqd
_refine_ls_weighting_details 'calc w=1/[\s^2^(Fo^2^)+(0.1000P)^2^+0.0000P] where P=(Fo^2^+2Fc^2^)/3'
_refine_ls_weighting_scheme calc
_refine_ls_wR_factor_gt 0.3532
_refine_ls_wR_factor_ref 0.4480
_reflns_number_gt 6714
_reflns_number_total 26200
_reflns_threshold_expression >2sigma(I)
_cod_data_source_file c0ce00052c.txt
_cod_data_source_block ar0806m(D14)
_cod_depositor_comments
;
The following automatic conversions were performed:

'_symmetry_cell_setting' value 'Triclinic' changed to 'triclinic'
according to /home/saulius/struct/CIF-dictionaries/cif_core.dic
dictionary named 'cif_core.dic' version 2.4.2 from 2011-04-26.

Automatic conversion script
Id: cif_fix_values 1891 2012-01-12 08:04:46Z andrius 
;
_cod_original_cell_volume 4670.1(9)
_cod_original_sg_symbol_H-M P-1
_cod_database_code 7212761

loop_
_symmetry_equiv_pos_as_xyz
'x, y, z'
'-x, -y, -z'

loop_
_atom_site_label
_atom_site_type_symbol
_atom_site_fract_x
_atom_site_fract_y
_atom_site_fract_z
_atom_site_U_iso_or_equiv
_atom_site_adp_type
_atom_site_occupancy
_atom_site_symmetry_multiplicity
_atom_site_calc_flag
_atom_site_refinement_flags
Br1_1 Br -0.55280(12) -0.06831(12) 0.41960(7) 0.0359(4) Uani 1 1 d .
Br5_1 Br 0.78454(12) 0.21747(13) 0.46116(7) 0.0369(5) Uani 1 1 d .
N11_1 N -0.2661(4) -0.1058(6) 0.4242(3) 0.025(3) Uiso 1 1 d G
C12_1 C -0.2743(5) -0.2061(6) 0.4264(3) 0.026(3) Uiso 1 1 d G
C13_1 C -0.3668(6) -0.2671(5) 0.4255(4) 0.029(3) Uiso 1 1 d G
H13_1 H -0.3724 -0.3356 0.4270 0.034 Uiso 1 1 calc R
C14_1 C -0.4510(4) -0.2278(6) 0.4225(4) 0.028(3) Uiso 1 1 d G
H14_1 H -0.5142 -0.2695 0.4219 0.034 Uiso 1 1 calc R
C15_1 C -0.4428(4) -0.1275(6) 0.4203(3) 0.024(3) Uiso 1 1 d G
C16_1 C -0.3504(6) -0.0665(5) 0.4212(3) 0.023(3) Uiso 1 1 d G
H16_1 H -0.3448 0.0021 0.4197 0.027 Uiso 1 1 calc R
C17_1 C -0.1661(11) -0.3169(11) 0.4443(6) 0.026(3) Uiso 1 1 d .
N17_1 N -0.1836(9) -0.2307(9) 0.4313(5) 0.029(3) Uiso 1 1 d .
H17_1 H -0.1319 -0.1855 0.4253 0.035 Uiso 1 1 calc R
O17_1 O -0.2308(8) -0.3867(8) 0.4506(4) 0.033(3) Uiso 1 1 d .
C18_1 C -0.0566(11) -0.3168(12) 0.4496(6) 0.032(4) Uiso 1 1 d .
H18A_1 H -0.0275 -0.3138 0.4132 0.038 Uiso 1 1 calc R
H18B_1 H -0.0242 -0.2571 0.4728 0.038 Uiso 1 1 calc R
C19_1 C -0.0354(12) -0.4060(12) 0.4736(6) 0.037(4) Uiso 1 1 d .
H19A_1 H -0.0666 -0.4654 0.4506 0.056 Uiso 1 1 calc R
H19B_1 H -0.0619 -0.4082 0.5102 0.056 Uiso 1 1 calc R
H19C_1 H 0.0359 -0.4023 0.4755 0.056 Uiso 1 1 calc R
N21_1 N 0.4970(5) 0.2540(6) 0.4495(3) 0.024(3) Uiso 1 1 d G
C22_1 C 0.5056(5) 0.3538(6) 0.4454(3) 0.025(3) Uiso 1 1 d G
C23_1 C 0.5982(6) 0.4146(5) 0.4467(4) 0.031(4) Uiso 1 1 d G
H23_1 H 0.6041 0.4828 0.4438 0.037 Uiso 1 1 calc R
C24_1 C 0.6821(5) 0.3756(6) 0.4521(4) 0.027(3) Uiso 1 1 d G
H24_1 H 0.7454 0.4172 0.4530 0.032 Uiso 1 1 calc R
C25_1 C 0.6735(5) 0.2758(7) 0.4562(4) 0.031(4) Uiso 1 1 d G
C26_1 C 0.5809(6) 0.2150(5) 0.4549(3) 0.028(3) Uiso 1 1 d G
H26_1 H 0.5750 0.1468 0.4577 0.033 Uiso 1 1 calc R
C27_1 C 0.3998(11) 0.4684(12) 0.4280(6) 0.029(4) Uiso 1 1 d .
N27_1 N 0.4183(9) 0.3784(9) 0.4400(5) 0.028(3) Uiso 1 1 d .
H27_1 H 0.3664 0.3325 0.4445 0.034 Uiso 1 1 calc R
O27_1 O 0.4654(8) 0.5366(8) 0.4211(4) 0.034(3) Uiso 1 1 d .
C28_1 C 0.2926(11) 0.4673(11) 0.4232(6) 0.032(4) Uiso 1 1 d .
H28A_1 H 0.2632 0.4598 0.4593 0.039 Uiso 1 1 calc R
H28B_1 H 0.2612 0.4097 0.3982 0.039 Uiso 1 1 calc R
C29_1 C 0.2702(12) 0.5603(12) 0.4023(6) 0.038(4) Uiso 1 1 d .
H29A_1 H 0.1993 0.5513 0.3946 0.056 Uiso 1 1 calc R
H29B_1 H 0.3062 0.5730 0.3690 0.056 Uiso 1 1 calc R
H29C_1 H 0.2906 0.6161 0.4300 0.056 Uiso 1 1 calc R
C31_1 C -0.0208(11) 0.0099(11) 0.4299(6) 0.025(3) Uiso 1 1 d .
O31_1 O -0.1036(8) 0.0379(8) 0.4241(4) 0.035(3) Uiso 1 1 d .
H31_1 H -0.1502 -0.0108 0.4238 0.042 Uiso 1 1 calc R
O32_1 O -0.0142(8) -0.0733(8) 0.4368(4) 0.035(3) Uiso 1 1 d .
C32_1 C 0.0685(10) 0.0930(11) 0.4308(6) 0.028(3) Uiso 1 1 d .
H32A_1 H 0.0618 0.1449 0.4600 0.033 Uiso 1 1 calc R
H32B_1 H 0.0714 0.1219 0.3957 0.033 Uiso 1 1 calc R
C33_1 C 0.1636(10) 0.0575(11) 0.4403(6) 0.028(3) Uiso 1 1 d .
H33A_1 H 0.1604 0.0289 0.4755 0.034 Uiso 1 1 calc R
H33B_1 H 0.1693 0.0048 0.4113 0.034 Uiso 1 1 calc R
C34_1 C 0.2548(10) 0.1381(11) 0.4409(5) 0.021(3) Uiso 1 1 d .
O33_1 O 0.2460(8) 0.2238(8) 0.4333(4) 0.033(3) Uiso 1 1 d .
O34_1 O 0.3354(8) 0.1129(8) 0.4478(4) 0.033(3) Uiso 1 1 d .
H34_1 H 0.3815 0.1619 0.4473 0.040 Uiso 1 1 calc R
Br2_2 Br -0.31660(11) 0.08507(14) 0.29783(7) 0.0384(5) Uani 1 1 d .
Br6_2 Br 1.01890(12) 0.36317(13) 0.34645(8) 0.0400(5) Uani 1 1 d .
N11_2 N -0.0307(5) 0.0431(6) 0.2931(3) 0.031(3) Uiso 1 1 d G
C12_2 C -0.0400(5) -0.0573(6) 0.2952(3) 0.026(3) Uiso 1 1 d G
C13_2 C -0.1328(6) -0.1170(5) 0.2962(4) 0.027(3) Uiso 1 1 d G
H13_2 H -0.1391 -0.1857 0.2976 0.032 Uiso 1 1 calc R
C14_2 C -0.2164(5) -0.0763(6) 0.2951(4) 0.032(4) Uiso 1 1 d G
H14_2 H -0.2799 -0.1171 0.2958 0.039 Uiso 1 1 calc R
C15_2 C -0.2072(5) 0.0241(7) 0.2930(4) 0.033(4) Uiso 1 1 d G
C16_2 C -0.1144(6) 0.0838(5) 0.2920(3) 0.034(4) Uiso 1 1 d G
H16_2 H -0.1081 0.1524 0.2905 0.041 Uiso 1 1 calc R
C17_2 C 0.0649(11) -0.1702(11) 0.3156(6) 0.025(3) Uiso 1 1 d .
N17_2 N 0.0487(8) -0.0826(9) 0.2997(4) 0.023(3) Uiso 1 1 d .
H17_2 H 0.1007 -0.0395 0.2918 0.028 Uiso 1 1 calc R
O17_2 O -0.0001(8) -0.2407(8) 0.3201(4) 0.034(3) Uiso 1 1 d .
C18_2 C 0.1742(11) -0.1683(12) 0.3216(6) 0.033(4) Uiso 1 1 d .
H18A_2 H 0.2035 -0.1704 0.2852 0.040 Uiso 1 1 calc R
H18B_2 H 0.2065 -0.1063 0.3429 0.040 Uiso 1 1 calc R
C19_2 C 0.1928(13) -0.2544(13) 0.3499(7) 0.047(5) Uiso 1 1 d .
H19A_2 H 0.1648 -0.3158 0.3276 0.071 Uiso 1 1 calc R
H19B_2 H 0.1619 -0.2538 0.3854 0.071 Uiso 1 1 calc R
H19C_2 H 0.2639 -0.2494 0.3549 0.071 Uiso 1 1 calc R
N21_2 N 0.7348(4) 0.4005(5) 0.3268(3) 0.022(3) Uiso 1 1 d G
C22_2 C 0.7444(5) 0.4993(6) 0.3195(3) 0.020(3) Uiso 1 1 d G
C23_2 C 0.8372(6) 0.5596(5) 0.3206(3) 0.028(3) Uiso 1 1 d G
H23_2 H 0.8437 0.6270 0.3156 0.034 Uiso 1 1 calc R
C24_2 C 0.9205(4) 0.5211(6) 0.3290(3) 0.020(3) Uiso 1 1 d G
H24_2 H 0.9840 0.5624 0.3298 0.024 Uiso 1 1 calc R
C25_2 C 0.9110(5) 0.4224(6) 0.3363(3) 0.029(3) Uiso 1 1 d G
C26_2 C 0.8182(6) 0.3621(5) 0.3352(3) 0.027(3) Uiso 1 1 d G
H26_2 H 0.8117 0.2946 0.3402 0.032 Uiso 1 1 calc R
C27_2 C 0.6415(12) 0.6134(12) 0.2971(6) 0.032(4) Uiso 1 1 d .
N27_2 N 0.6564(9) 0.5250(9) 0.3105(4) 0.023(3) Uiso 1 1 d .
H27_2 H 0.6033 0.4797 0.3138 0.028 Uiso 1 1 calc R
O27_2 O 0.7065(8) 0.6834(8) 0.2916(4) 0.036(3) Uiso 1 1 d .
C28_2 C 0.5306(12) 0.6131(13) 0.2904(7) 0.045(4) Uiso 1 1 d .
H28A_2 H 0.5005 0.5595 0.2626 0.053 Uiso 1 1 calc R
H28B_2 H 0.4978 0.6010 0.3252 0.053 Uiso 1 1 calc R
C29_2 C 0.5156(13) 0.7082(13) 0.2739(7) 0.049(5) Uiso 1 1 d .
H29A_2 H 0.5555 0.7620 0.2977 0.074 Uiso 1 1 calc R
H29B_2 H 0.4459 0.7118 0.2769 0.074 Uiso 1 1 calc R
H29C_2 H 0.5354 0.7138 0.2362 0.074 Uiso 1 1 calc R
C31_2 C 0.2151(11) 0.1562(11) 0.3000(6) 0.025(3) Uiso 1 1 d .
O31_2 O 0.1317(7) 0.1868(8) 0.2925(4) 0.032(2) Uiso 1 1 d .
H31_2 H 0.0839 0.1394 0.2928 0.038 Uiso 1 1 calc R
O32_2 O 0.2203(7) 0.0741(7) 0.3068(4) 0.026(2) Uiso 1 1 d .
C32_2 C 0.3024(10) 0.2387(11) 0.3002(6) 0.026(3) Uiso 1 1 d .
H32A_2 H 0.2945 0.2919 0.3284 0.031 Uiso 1 1 calc R
H32B_2 H 0.3056 0.2655 0.2645 0.031 Uiso 1 1 calc R
C33_2 C 0.3980(9) 0.2057(10) 0.3113(5) 0.020(3) Uiso 1 1 d .
H33A_2 H 0.3938 0.1775 0.3466 0.024 Uiso 1 1 calc R
H33B_2 H 0.4059 0.1531 0.2828 0.024 Uiso 1 1 calc R
C34_2 C 0.4871(10) 0.2869(10) 0.3128(5) 0.019(3) Uiso 1 1 d .
O33_2 O 0.4850(7) 0.3709(8) 0.3061(4) 0.031(2) Uiso 1 1 d .
O34_2 O 0.5695(7) 0.2588(7) 0.3238(3) 0.024(2) Uiso 1 1 d .
H34_2 H 0.6169 0.3068 0.3240 0.028 Uiso 1 1 calc R
Br3_3 Br -0.06512(16) 0.22052(18) 0.16598(14) 0.1018(11) Uani 1 1 d .
Br7_3 Br 1.26858(14) 0.49103(15) 0.23308(8) 0.0518(6) Uani 1 1 d .
N11_3 N 0.2202(6) 0.1734(7) 0.1626(4) 0.051(4) Uiso 1 1 d G
C12_3 C 0.2085(6) 0.0732(8) 0.1664(4) 0.040(4) Uiso 1 1 d G
C13_3 C 0.1146(8) 0.0153(6) 0.1668(4) 0.043(4) Uiso 1 1 d G
H13_3 H 0.1067 -0.0531 0.1694 0.052 Uiso 1 1 calc R
C14_3 C 0.0324(6) 0.0576(8) 0.1634(4) 0.047(5) Uiso 1 1 d G
H14_3 H -0.0317 0.0181 0.1636 0.057 Uiso 1 1 calc R
C15_3 C 0.0441(7) 0.1578(8) 0.1595(4) 0.058(5) Uiso 1 1 d G
C16_3 C 0.1379(8) 0.2157(6) 0.1591(4) 0.054(5) Uiso 1 1 d G
H16_3 H 0.1459 0.2841 0.1565 0.065 Uiso 1 1 calc R
C17_3 C 0.3120(12) -0.0398(13) 0.1881(6) 0.035(4) Uiso 1 1 d .
N17_3 N 0.2946(10) 0.0470(10) 0.1740(5) 0.041(3) Uiso 1 1 d .
H17_3 H 0.3473 0.0919 0.1692 0.049 Uiso 1 1 calc R
O17_3 O 0.2465(9) -0.1149(9) 0.1917(5) 0.052(3) Uiso 1 1 d .
C18_3 C 0.4170(12) -0.0429(13) 0.1993(6) 0.042(4) Uiso 1 1 d .
H18A_3 H 0.4445 -0.0717 0.1661 0.050 Uiso 1 1 calc R
H18B_3 H 0.4546 0.0250 0.2079 0.050 Uiso 1 1 calc R
C19_3 C 0.429(3) -0.095(3) 0.2406(13) 0.193(18) Uiso 1 1 d .
H19A_3 H 0.4935 -0.1137 0.2385 0.289 Uiso 1 1 calc R
H19B_3 H 0.3772 -0.1549 0.2382 0.289 Uiso 1 1 calc R
H19C_3 H 0.4246 -0.0560 0.2752 0.289 Uiso 1 1 calc R
N21_3 N 0.9847(5) 0.5286(6) 0.2059(3) 0.029(3) Uiso 1 1 d G
C22_3 C 0.9962(5) 0.6261(7) 0.1955(4) 0.035(4) Uiso 1 1 d G
C23_3 C 1.0897(7) 0.6850(5) 0.1963(4) 0.034(4) Uiso 1 1 d G
H23_3 H 1.0976 0.7516 0.1893 0.041 Uiso 1 1 calc R
C24_3 C 1.1718(5) 0.6463(6) 0.2075(4) 0.031(4) Uiso 1 1 d G
H24_3 H 1.2357 0.6865 0.2081 0.037 Uiso 1 1 calc R
C25_3 C 1.1603(5) 0.5488(7) 0.2179(4) 0.029(3) Uiso 1 1 d G
C26_3 C 1.0668(6) 0.4899(5) 0.2171(4) 0.035(4) Uiso 1 1 d G
H26_3 H 1.0589 0.4233 0.2242 0.042 Uiso 1 1 calc R
C27_3 C 0.8948(13) 0.7395(13) 0.1702(7) 0.041(4) Uiso 1 1 d .
N27_3 N 0.9104(10) 0.6517(10) 0.1847(5) 0.034(3) Uiso 1 1 d .
H27_3 H 0.8572 0.6061 0.1872 0.040 Uiso 1 1 calc R
O27_3 O 0.9613(9) 0.8095(9) 0.1643(5) 0.052(3) Uiso 1 1 d .
C28_3 C 0.7896(13) 0.7398(14) 0.1554(7) 0.051(5) Uiso 1 1 d .
H28A_3 H 0.7663 0.6844 0.1272 0.061 Uiso 1 1 calc R
H28B_3 H 0.7495 0.7271 0.1879 0.061 Uiso 1 1 calc R
C29_3 C 0.7701(18) 0.8303(19) 0.1351(9) 0.103(9) Uiso 1 1 d .
H29A_3 H 0.7912 0.8858 0.1629 0.154 Uiso 1 1 calc R
H29B_3 H 0.6995 0.8226 0.1272 0.154 Uiso 1 1 calc R
H29C_3 H 0.8068 0.8424 0.1019 0.154 Uiso 1 1 calc R
C31_3 C 0.4665(13) 0.2828(13) 0.1730(7) 0.039(4) Uiso 1 1 d .
O31_3 O 0.3839(9) 0.3134(9) 0.1614(4) 0.050(3) Uiso 1 1 d .
H31_3 H 0.3357 0.2661 0.1609 0.060 Uiso 1 1 calc R
O32_3 O 0.4694(8) 0.2038(8) 0.1826(4) 0.038(3) Uiso 1 1 d .
C32_3 C 0.5532(11) 0.3674(11) 0.1736(6) 0.033(4) Uiso 1 1 d .
H32A_3 H 0.5435 0.4215 0.2007 0.039 Uiso 1 1 calc R
H32B_3 H 0.5594 0.3922 0.1374 0.039 Uiso 1 1 calc R
C33_3 C 0.6476(12) 0.3310(12) 0.1884(6) 0.036(4) Uiso 1 1 d .
H33A_3 H 0.6408 0.3058 0.2245 0.043 Uiso 1 1 calc R
H33B_3 H 0.6568 0.2768 0.1613 0.043 Uiso 1 1 calc R
C34_3 C 0.7382(11) 0.4161(11) 0.1896(6) 0.029(4) Uiso 1 1 d .
O33_3 O 0.7343(9) 0.4988(9) 0.1788(4) 0.044(3) Uiso 1 1 d .
O34_3 O 0.8190(8) 0.3871(8) 0.2037(4) 0.032(3) Uiso 1 1 d .
H34_3 H 0.8673 0.4343 0.2042 0.038 Uiso 1 1 calc R
Br4_4 Br 0.20413(16) 0.3111(2) 0.01780(13) 0.1043(11) Uani 1 1 d .
Br8_4 Br 1.53189(15) 0.59662(18) 0.11226(9) 0.0657(7) Uani 1 1 d .
N11_4 N 0.4877(5) 0.2717(6) 0.0359(4) 0.037(3) Uiso 1 1 d G
C12_4 C 0.4757(6) 0.1725(7) 0.0426(4) 0.033(4) Uiso 1 1 d G
C13_4 C 0.3817(7) 0.1144(5) 0.0417(4) 0.038(4) Uiso 1 1 d G
H13_4 H 0.3735 0.0466 0.0463 0.046 Uiso 1 1 calc R
C14_4 C 0.2998(5) 0.1555(7) 0.0341(4) 0.050(5) Uiso 1 1 d G
H14_4 H 0.2356 0.1157 0.0335 0.060 Uiso 1 1 calc R
C15_4 C 0.3118(6) 0.2547(8) 0.0274(4) 0.044(4) Uiso 1 1 d G
C16_4 C 0.4057(7) 0.3128(6) 0.0283(4) 0.047(4) Uiso 1 1 d G
H16_4 H 0.4139 0.3806 0.0237 0.056 Uiso 1 1 calc R
C17_4 C 0.5760(13) 0.0605(13) 0.0687(7) 0.040(4) Uiso 1 1 d .
N17_4 N 0.5604(10) 0.1462(10) 0.0536(5) 0.041(3) Uiso 1 1 d .
H17_4 H 0.6137 0.1912 0.0505 0.050 Uiso 1 1 calc R
O17_4 O 0.5076(9) -0.0163(9) 0.0697(5) 0.051(3) Uiso 1 1 d .
C18_4 C 0.6778(13) 0.0525(14) 0.0862(6) 0.046(4) Uiso 1 1 d .
H18A_4 H 0.6951 -0.0071 0.0669 0.056 Uiso 1 1 calc R
H18B_4 H 0.7259 0.1103 0.0765 0.056 Uiso 1 1 calc R
C19_4 C 0.6830(13) 0.0473(14) 0.1462(6) 0.056(5) Uiso 1 1 d .
H19A_4 H 0.6346 -0.0092 0.1558 0.084 Uiso 1 1 calc R
H19B_4 H 0.6687 0.1077 0.1652 0.084 Uiso 1 1 calc R
H19C_4 H 0.7492 0.0401 0.1568 0.084 Uiso 1 1 calc R
N21_4 N 1.2489(5) 0.6306(6) 0.0854(3) 0.030(3) Uiso 1 1 d G
C22_4 C 1.2593(5) 0.7281(6) 0.0751(4) 0.032(4) Uiso 1 1 d G
C23_4 C 1.3524(7) 0.7880(5) 0.0763(4) 0.037(4) Uiso 1 1 d G
H23_4 H 1.3595 0.8546 0.0693 0.044 Uiso 1 1 calc R
C24_4 C 1.4350(5) 0.7504(7) 0.0878(4) 0.044(4) Uiso 1 1 d G
H24_4 H 1.4986 0.7913 0.0886 0.052 Uiso 1 1 calc R
C25_4 C 1.4245(5) 0.6529(7) 0.0981(4) 0.037(4) Uiso 1 1 d G
C26_4 C 1.3315(6) 0.5930(5) 0.0969(3) 0.034(4) Uiso 1 1 d G
H26_4 H 1.3243 0.5264 0.1039 0.040 Uiso 1 1 calc R
C27_4 C 1.1586(14) 0.8415(14) 0.0482(7) 0.049(5) Uiso 1 1 d .
N27_4 N 1.1747(10) 0.7563(10) 0.0648(5) 0.034(3) Uiso 1 1 d .
H27_4 H 1.1210 0.7127 0.0696 0.041 Uiso 1 1 calc R
O27_4 O 1.2265(10) 0.9130(10) 0.0457(5) 0.058(4) Uiso 1 1 d .
C28_4 C 1.0567(13) 0.8435(14) 0.0343(7) 0.050(5) Uiso 1 1 d .
H28A_4 H 1.0179 0.7755 0.0302 0.060 Uiso 1 1 calc R
H28B_4 H 1.0289 0.8806 0.0645 0.060 Uiso 1 1 calc R
C29_4 C 1.047(3) 0.886(3) -0.0138(16) 0.23(2) Uiso 1 1 d .
H29A_4 H 1.0105 0.9393 -0.0068 0.351 Uiso 1 1 calc R
H29B_4 H 1.0122 0.8367 -0.0416 0.351 Uiso 1 1 calc R
H29C_4 H 1.1130 0.9135 -0.0266 0.351 Uiso 1 1 calc R
C31_4 C 0.7254(13) 0.3811(13) 0.0495(7) 0.041(4) Uiso 1 1 d .
O31_4 O 0.6478(8) 0.4148(8) 0.0360(4) 0.040(3) Uiso 1 1 d .
H31_4 H 0.5977 0.3696 0.0351 0.048 Uiso 1 1 calc R
O32_4 O 0.7354(9) 0.3031(9) 0.0631(4) 0.044(3) Uiso 1 1 d .
C32_4 C 0.8228(11) 0.4671(12) 0.0514(6) 0.036(4) Uiso 1 1 d .
H32A_4 H 0.8327 0.4901 0.0148 0.043 Uiso 1 1 calc R
H32B_4 H 0.8129 0.5233 0.0769 0.043 Uiso 1 1 calc R
C33_4 C 0.9142(11) 0.4327(12) 0.0690(6) 0.038(4) Uiso 1 1 d .
H33A_4 H 0.9241 0.3765 0.0436 0.046 Uiso 1 1 calc R
H33B_4 H 0.9045 0.4100 0.1057 0.046 Uiso 1 1 calc R
C34_4 C 1.0062(11) 0.5148(12) 0.0705(6) 0.032(4) Uiso 1 1 d .
O33_4 O 1.0006(8) 0.5978(9) 0.0568(4) 0.043(3) Uiso 1 1 d .
O34_4 O 1.0878(8) 0.4859(8) 0.0854(4) 0.040(3) Uiso 1 1 d .
H34_4 H 1.1362 0.5327 0.0850 0.048 Uiso 1 1 calc R

loop_
_atom_site_aniso_label
_atom_site_aniso_U_11
_atom_site_aniso_U_22
_atom_site_aniso_U_33
_atom_site_aniso_U_23
_atom_site_aniso_U_13
_atom_site_aniso_U_12
Br1_1 0.0258(8) 0.0289(9) 0.0479(10) -0.0019(8) -0.0006(7) -0.0041(7)
Br5_1 0.0242(8) 0.0277(9) 0.0557(11) 0.0039(8) -0.0041(8) -0.0020(7)
Br2_2 0.0178(8) 0.0525(12) 0.0396(9) -0.0070(9) -0.0026(7) 0.0000(8)
Br6_2 0.0189(8) 0.0361(10) 0.0633(12) 0.0086(9) -0.0057(8) -0.0005(8)
Br3_3 0.0371(12) 0.0636(16) 0.201(3) 0.0723(19) -0.0456(15) -0.0252(12)
Br7_3 0.0353(10) 0.0499(12) 0.0557(12) -0.0066(10) 0.0047(9) -0.0203(9)
Br4_4 0.0305(11) 0.117(2) 0.158(3) 0.083(2) -0.0238(13) -0.0350(14)
Br8_4 0.0412(11) 0.0780(16) 0.0640(13) 0.0260(12) -0.0093(9) -0.0301(12)

loop_
_atom_type_symbol
_atom_type_description
_atom_type_scat_dispersion_real
_atom_type_scat_dispersion_imag
_atom_type_scat_source
C C 0.0033 0.0016 'International Tables Vol C Tables 4.2.6.8 and 6.1.1.4'
H H 0.0000 0.0000 'International Tables Vol C Tables 4.2.6.8 and 6.1.1.4'
N N 0.0061 0.0033 'International Tables Vol C Tables 4.2.6.8 and 6.1.1.4'
O O 0.0106 0.0060 'International Tables Vol C Tables 4.2.6.8 and 6.1.1.4'
Br Br -0.2901 2.4595 'International Tables Vol C Tables 4.2.6.8 and 6.1.1.4'

loop_
_geom_angle_atom_site_label_1
_geom_angle_atom_site_label_2
_geom_angle_atom_site_label_3
_geom_angle
C12_1 N11_1 C16_1 120.0
N17_1 C12_1 C13_1 128.3(8)
N17_1 C12_1 N11_1 111.7(8)
C13_1 C12_1 N11_1 120.0
C12_1 C13_1 C14_1 120.0
C12_1 C13_1 H13_1 120.0
C14_1 C13_1 H13_1 120.0
C15_1 C14_1 C13_1 120.0
C15_1 C14_1 H14_1 120.0
C13_1 C14_1 H14_1 120.0
C16_1 C15_1 C14_1 120.0
C16_1 C15_1 Br1_1 117.5(5)
C14_1 C15_1 Br1_1 122.5(5)
C15_1 C16_1 N11_1 120.0
C15_1 C16_1 H16_1 120.0
N11_1 C16_1 H16_1 120.0
O17_1 C17_1 N17_1 123.3(14)
O17_1 C17_1 C18_1 124.2(15)
N17_1 C17_1 C18_1 112.5(13)
C17_1 N17_1 C12_1 126.5(12)
C17_1 N17_1 H17_1 116.8
C12_1 N17_1 H17_1 116.8
C19_1 C18_1 C17_1 113.2(13)
C19_1 C18_1 H18A_1 108.9
C17_1 C18_1 H18A_1 108.9
C19_1 C18_1 H18B_1 108.9
C17_1 C18_1 H18B_1 108.9
H18A_1 C18_1 H18B_1 107.7
C18_1 C19_1 H19A_1 109.5
C18_1 C19_1 H19B_1 109.5
H19A_1 C19_1 H19B_1 109.5
C18_1 C19_1 H19C_1 109.5
H19A_1 C19_1 H19C_1 109.5
H19B_1 C19_1 H19C_1 109.5
C22_1 N21_1 C26_1 120.0
N27_1 C22_1 C23_1 127.9(8)
N27_1 C22_1 N21_1 112.1(8)
C23_1 C22_1 N21_1 120.0
C22_1 C23_1 C24_1 120.0
C22_1 C23_1 H23_1 120.0
C24_1 C23_1 H23_1 120.0
C25_1 C24_1 C23_1 120.0
C25_1 C24_1 H24_1 120.0
C23_1 C24_1 H24_1 120.0
C24_1 C25_1 C26_1 120.0
C24_1 C25_1 Br5_1 122.1(5)
C26_1 C25_1 Br5_1 117.8(5)
C25_1 C26_1 N21_1 120.0
C25_1 C26_1 H26_1 120.0
N21_1 C26_1 H26_1 120.0
O27_1 C27_1 N27_1 122.0(14)
O27_1 C27_1 C28_1 125.9(15)
N27_1 C27_1 C28_1 112.1(14)
C22_1 N27_1 C27_1 127.4(12)
C22_1 N27_1 H27_1 116.3
C27_1 N27_1 H27_1 116.3
C27_1 C28_1 C29_1 113.2(13)
C27_1 C28_1 H28A_1 108.9
C29_1 C28_1 H28A_1 108.9
C27_1 C28_1 H28B_1 108.9
C29_1 C28_1 H28B_1 108.9
H28A_1 C28_1 H28B_1 107.8
C28_1 C29_1 H29A_1 109.5
C28_1 C29_1 H29B_1 109.5
H29A_1 C29_1 H29B_1 109.5
C28_1 C29_1 H29C_1 109.5
H29A_1 C29_1 H29C_1 109.5
H29B_1 C29_1 H29C_1 109.5
O32_1 C31_1 O31_1 124.0(14)
O32_1 C31_1 C32_1 122.4(13)
O31_1 C31_1 C32_1 113.5(13)
C31_1 O31_1 H31_1 109.5
C31_1 C32_1 C33_1 111.6(12)
C31_1 C32_1 H32A_1 109.3
C33_1 C32_1 H32A_1 109.3
C31_1 C32_1 H32B_1 109.3
C33_1 C32_1 H32B_1 109.3
H32A_1 C32_1 H32B_1 108.0
C34_1 C33_1 C32_1 113.3(12)
C34_1 C33_1 H33A_1 108.9
C32_1 C33_1 H33A_1 108.9
C34_1 C33_1 H33B_1 108.9
C32_1 C33_1 H33B_1 108.9
H33A_1 C33_1 H33B_1 107.7
O34_1 C34_1 O33_1 124.3(14)
O34_1 C34_1 C33_1 116.2(13)
O33_1 C34_1 C33_1 119.5(13)
C34_1 O34_1 H34_1 109.5
C12_2 N11_2 C16_2 120.0
N17_2 C12_2 C13_2 128.1(8)
N17_2 C12_2 N11_2 111.7(8)
C13_2 C12_2 N11_2 120.0
C14_2 C13_2 C12_2 120.0
C14_2 C13_2 H13_2 120.0
C12_2 C13_2 H13_2 120.0
C13_2 C14_2 C15_2 120.0
C13_2 C14_2 H14_2 120.0
C15_2 C14_2 H14_2 120.0
C14_2 C15_2 C16_2 120.0
C14_2 C15_2 Br2_2 122.0(5)
C16_2 C15_2 Br2_2 117.8(5)
C15_2 C16_2 N11_2 120.0
C15_2 C16_2 H16_2 120.0
N11_2 C16_2 H16_2 120.0
O17_2 C17_2 N17_2 123.6(14)
O17_2 C17_2 C18_2 125.3(15)
N17_2 C17_2 C18_2 110.9(13)
C12_2 N17_2 C17_2 125.8(12)
C12_2 N17_2 H17_2 117.1
C17_2 N17_2 H17_2 117.1
C19_2 C18_2 C17_2 111.3(13)
C19_2 C18_2 H18A_2 109.4
C17_2 C18_2 H18A_2 109.4
C19_2 C18_2 H18B_2 109.4
C17_2 C18_2 H18B_2 109.4
H18A_2 C18_2 H18B_2 108.0
C18_2 C19_2 H19A_2 109.5
C18_2 C19_2 H19B_2 109.5
H19A_2 C19_2 H19B_2 109.5
C18_2 C19_2 H19C_2 109.5
H19A_2 C19_2 H19C_2 109.5
H19B_2 C19_2 H19C_2 109.5
C22_2 N21_2 C26_2 120.0
N27_2 C22_2 N21_2 112.9(8)
N27_2 C22_2 C23_2 127.1(8)
N21_2 C22_2 C23_2 120.0
C22_2 C23_2 C24_2 120.0
C22_2 C23_2 H23_2 120.0
C24_2 C23_2 H23_2 120.0
C25_2 C24_2 C23_2 120.0
C25_2 C24_2 H24_2 120.0
C23_2 C24_2 H24_2 120.0
C26_2 C25_2 C24_2 120.0
C26_2 C25_2 Br6_2 116.8(5)
C24_2 C25_2 Br6_2 123.2(5)
C25_2 C26_2 N21_2 120.0
C25_2 C26_2 H26_2 120.0
N21_2 C26_2 H26_2 120.0
O27_2 C27_2 N27_2 124.6(15)
O27_2 C27_2 C28_2 124.2(16)
N27_2 C27_2 C28_2 111.2(14)
C22_2 N27_2 C27_2 127.1(12)
C22_2 N27_2 H27_2 116.4
C27_2 N27_2 H27_2 116.4
C29_2 C28_2 C27_2 110.6(15)
C29_2 C28_2 H28A_2 109.5
C27_2 C28_2 H28A_2 109.5
C29_2 C28_2 H28B_2 109.5
C27_2 C28_2 H28B_2 109.5
H28A_2 C28_2 H28B_2 108.1
C28_2 C29_2 H29A_2 109.5
C28_2 C29_2 H29B_2 109.5
H29A_2 C29_2 H29B_2 109.5
C28_2 C29_2 H29C_2 109.5
H29A_2 C29_2 H29C_2 109.5
H29B_2 C29_2 H29C_2 109.5
O32_2 C31_2 O31_2 124.8(14)
O32_2 C31_2 C32_2 123.9(14)
O31_2 C31_2 C32_2 111.3(13)
C31_2 O31_2 H31_2 109.5
C31_2 C32_2 C33_2 111.9(12)
C31_2 C32_2 H32A_2 109.2
C33_2 C32_2 H32A_2 109.2
C31_2 C32_2 H32B_2 109.2
C33_2 C32_2 H32B_2 109.2
H32A_2 C32_2 H32B_2 107.9
C34_2 C33_2 C32_2 113.4(12)
C34_2 C33_2 H33A_2 108.9
C32_2 C33_2 H33A_2 108.9
C34_2 C33_2 H33B_2 108.9
C32_2 C33_2 H33B_2 108.9
H33A_2 C33_2 H33B_2 107.7
O33_2 C34_2 O34_2 122.2(13)
O33_2 C34_2 C33_2 124.4(13)
O34_2 C34_2 C33_2 113.4(12)
C34_2 O34_2 H34_2 109.5
C12_3 N11_3 C16_3 120.0
N17_3 C12_3 N11_3 111.7(10)
N17_3 C12_3 C13_3 128.0(10)
N11_3 C12_3 C13_3 120.0
C14_3 C13_3 C12_3 120.0
C14_3 C13_3 H13_3 120.0
C12_3 C13_3 H13_3 120.0
C13_3 C14_3 C15_3 120.0
C13_3 C14_3 H14_3 120.0
C15_3 C14_3 H14_3 120.0
C16_3 C15_3 C14_3 120.0
C16_3 C15_3 Br3_3 118.6(7)
C14_3 C15_3 Br3_3 120.7(7)
C15_3 C16_3 N11_3 120.0
C15_3 C16_3 H16_3 120.0
N11_3 C16_3 H16_3 120.0
O17_3 C17_3 N17_3 124.4(16)
O17_3 C17_3 C18_3 119.7(16)
N17_3 C17_3 C18_3 115.9(15)
C12_3 N17_3 C17_3 128.7(14)
C12_3 N17_3 H17_3 115.7
C17_3 N17_3 H17_3 115.7
C19_3 C18_3 C17_3 113(2)
C19_3 C18_3 H18A_3 109.0
C17_3 C18_3 H18A_3 109.0
C19_3 C18_3 H18B_3 109.0
C17_3 C18_3 H18B_3 109.0
H18A_3 C18_3 H18B_3 107.8
C18_3 C19_3 H19A_3 109.5
C18_3 C19_3 H19B_3 109.5
H19A_3 C19_3 H19B_3 109.5
C18_3 C19_3 H19C_3 109.5
H19A_3 C19_3 H19C_3 109.5
H19B_3 C19_3 H19C_3 109.5
C22_3 N21_3 C26_3 120.0
N27_3 C22_3 N21_3 112.7(9)
N27_3 C22_3 C23_3 127.3(9)
N21_3 C22_3 C23_3 120.0
C24_3 C23_3 C22_3 120.0
C24_3 C23_3 H23_3 120.0
C22_3 C23_3 H23_3 120.0
C25_3 C24_3 C23_3 120.0
C25_3 C24_3 H24_3 120.0
C23_3 C24_3 H24_3 120.0
C24_3 C25_3 C26_3 120.0
C24_3 C25_3 Br7_3 122.4(5)
C26_3 C25_3 Br7_3 117.6(5)
C25_3 C26_3 N21_3 120.0
C25_3 C26_3 H26_3 120.0
N21_3 C26_3 H26_3 120.0
O27_3 C27_3 N27_3 123.5(16)
O27_3 C27_3 C28_3 121.8(17)
N27_3 C27_3 C28_3 114.3(16)
C22_3 N27_3 C27_3 128.4(14)
C22_3 N27_3 H27_3 115.8
C27_3 N27_3 H27_3 115.8
C29_3 C28_3 C27_3 116.4(18)
C29_3 C28_3 H28A_3 108.2
C27_3 C28_3 H28A_3 108.2
C29_3 C28_3 H28B_3 108.2
C27_3 C28_3 H28B_3 108.2
H28A_3 C28_3 H28B_3 107.3
C28_3 C29_3 H29A_3 109.5
C28_3 C29_3 H29B_3 109.5
H29A_3 C29_3 H29B_3 109.5
C28_3 C29_3 H29C_3 109.5
H29A_3 C29_3 H29C_3 109.5
H29B_3 C29_3 H29C_3 109.5
O32_3 C31_3 O31_3 124.5(17)
O32_3 C31_3 C32_3 125.9(16)
O31_3 C31_3 C32_3 109.5(15)
C31_3 O31_3 H31_3 109.5
C31_3 C32_3 C33_3 108.7(13)
C31_3 C32_3 H32A_3 110.0
C33_3 C32_3 H32A_3 110.0
C31_3 C32_3 H32B_3 110.0
C33_3 C32_3 H32B_3 110.0
H32A_3 C32_3 H32B_3 108.3
C34_3 C33_3 C32_3 110.1(13)
C34_3 C33_3 H33A_3 109.6
C32_3 C33_3 H33A_3 109.6
C34_3 C33_3 H33B_3 109.6
C32_3 C33_3 H33B_3 109.6
H33A_3 C33_3 H33B_3 108.1
O33_3 C34_3 O34_3 125.3(15)
O33_3 C34_3 C33_3 123.8(14)
O34_3 C34_3 C33_3 110.9(13)
C34_3 O34_3 H34_3 109.5
C12_4 N11_4 C16_4 120.0
N17_4 C12_4 N11_4 112.7(9)
N17_4 C12_4 C13_4 127.1(9)
N11_4 C12_4 C13_4 120.0
C14_4 C13_4 C12_4 120.0
C14_4 C13_4 H13_4 120.0
C12_4 C13_4 H13_4 120.0
C15_4 C14_4 C13_4 120.0
C15_4 C14_4 H14_4 120.0
C13_4 C14_4 H14_4 120.0
C16_4 C15_4 C14_4 120.0
C16_4 C15_4 Br4_4 119.2(6)
C14_4 C15_4 Br4_4 120.8(6)
C15_4 C16_4 N11_4 120.0
C15_4 C16_4 H16_4 120.0
N11_4 C16_4 H16_4 120.0
O17_4 C17_4 N17_4 123.6(16)
O17_4 C17_4 C18_4 117.0(16)
N17_4 C17_4 C18_4 119.4(16)
C12_4 N17_4 C17_4 129.2(14)
C12_4 N17_4 H17_4 115.4
C17_4 N17_4 H17_4 115.4
C19_4 C18_4 C17_4 110.4(14)
C19_4 C18_4 H18A_4 109.6
C17_4 C18_4 H18A_4 109.6
C19_4 C18_4 H18B_4 109.6
C17_4 C18_4 H18B_4 109.6
H18A_4 C18_4 H18B_4 108.1
C18_4 C19_4 H19A_4 109.5
C18_4 C19_4 H19B_4 109.5
H19A_4 C19_4 H19B_4 109.5
C18_4 C19_4 H19C_4 109.5
H19A_4 C19_4 H19C_4 109.5
H19B_4 C19_4 H19C_4 109.5
C22_4 N21_4 C26_4 120.0
N27_4 C22_4 C23_4 125.2(9)
N27_4 C22_4 N21_4 114.8(9)
C23_4 C22_4 N21_4 120.0
C22_4 C23_4 C24_4 120.0
C22_4 C23_4 H23_4 120.0
C24_4 C23_4 H23_4 120.0
C23_4 C24_4 C25_4 120.0
C23_4 C24_4 H24_4 120.0
C25_4 C24_4 H24_4 120.0
C26_4 C25_4 C24_4 120.0
C26_4 C25_4 Br8_4 117.5(6)
C24_4 C25_4 Br8_4 122.5(6)
C25_4 C26_4 N21_4 120.0
C25_4 C26_4 H26_4 120.0
N21_4 C26_4 H26_4 120.0
O27_4 C27_4 N27_4 121.6(18)
O27_4 C27_4 C28_4 122.6(19)
N27_4 C27_4 C28_4 115.8(17)
C22_4 N27_4 C27_4 130.2(14)
C22_4 N27_4 H27_4 114.9
C27_4 N27_4 H27_4 114.9
C29_4 C28_4 C27_4 113(2)
C29_4 C28_4 H28A_4 109.1
C27_4 C28_4 H28A_4 109.1
C29_4 C28_4 H28B_4 109.1
C27_4 C28_4 H28B_4 109.1
H28A_4 C28_4 H28B_4 107.8
C28_4 C29_4 H29A_4 109.5
C28_4 C29_4 H29B_4 109.5
H29A_4 C29_4 H29B_4 109.5
C28_4 C29_4 H29C_4 109.5
H29A_4 C29_4 H29C_4 109.5
H29B_4 C29_4 H29C_4 109.5
O32_4 C31_4 O31_4 132.6(17)
O32_4 C31_4 C32_4 117.1(15)
O31_4 C31_4 C32_4 110.2(14)
C31_4 O31_4 H31_4 109.5
C33_4 C32_4 C31_4 112.2(13)
C33_4 C32_4 H32A_4 109.2
C31_4 C32_4 H32A_4 109.2
C33_4 C32_4 H32B_4 109.2
C31_4 C32_4 H32B_4 109.2
H32A_4 C32_4 H32B_4 107.9
C32_4 C33_4 C34_4 111.7(13)
C32_4 C33_4 H33A_4 109.3
C34_4 C33_4 H33A_4 109.3
C32_4 C33_4 H33B_4 109.3
C34_4 C33_4 H33B_4 109.3
H33A_4 C33_4 H33B_4 107.9
O33_4 C34_4 O34_4 126.6(15)
O33_4 C34_4 C33_4 120.6(15)
O34_4 C34_4 C33_4 112.7(14)
C34_4 O34_4 H34_4 109.5

loop_
_geom_bond_atom_site_label_1
_geom_bond_atom_site_label_2
_geom_bond_distance
Br1_1 C15_1 1.874(6)
Br5_1 C25_1 1.889(6)
N11_1 C12_1 1.3900
N11_1 C16_1 1.3900
C12_1 N17_1 1.376(13)
C12_1 C13_1 1.3900
C13_1 C14_1 1.3900
C13_1 H13_1 0.9500
C14_1 C15_1 1.3900
C14_1 H14_1 0.9500
C15_1 C16_1 1.3900
C16_1 H16_1 0.9500
C17_1 O17_1 1.211(17)
C17_1 N17_1 1.344(19)
C17_1 C18_1 1.52(2)
N17_1 H17_1 0.8800
C18_1 C19_1 1.51(2)
C18_1 H18A_1 0.9900
C18_1 H18B_1 0.9900
C19_1 H19A_1 0.9800
C19_1 H19B_1 0.9800
C19_1 H19C_1 0.9800
N21_1 C22_1 1.3900
N21_1 C26_1 1.3900
C22_1 N27_1 1.332(13)
C22_1 C23_1 1.3900
C23_1 C24_1 1.3900
C23_1 H23_1 0.9500
C24_1 C25_1 1.3900
C24_1 H24_1 0.9500
C25_1 C26_1 1.3900
C26_1 H26_1 0.9500
C27_1 O27_1 1.207(17)
C27_1 N27_1 1.39(2)
C27_1 C28_1 1.49(2)
N27_1 H27_1 0.8800
C28_1 C29_1 1.53(2)
C28_1 H28A_1 0.9900
C28_1 H28B_1 0.9900
C29_1 H29A_1 0.9800
C29_1 H29B_1 0.9800
C29_1 H29C_1 0.9800
C31_1 O32_1 1.213(18)
C31_1 O31_1 1.294(18)
C31_1 C32_1 1.52(2)
O31_1 H31_1 0.8400
C32_1 C33_1 1.523(19)
C32_1 H32A_1 0.9900
C32_1 H32B_1 0.9900
C33_1 C34_1 1.516(19)
C33_1 H33A_1 0.9900
C33_1 H33B_1 0.9900
C34_1 O34_1 1.252(17)
C34_1 O33_1 1.259(18)
O34_1 H34_1 0.8400
Br2_2 C15_2 1.880(6)
Br6_2 C25_2 1.874(6)
N11_2 C12_2 1.3900
N11_2 C16_2 1.3900
C12_2 N17_2 1.352(13)
C12_2 C13_2 1.3900
C13_2 C14_2 1.3900
C13_2 H13_2 0.9500
C14_2 C15_2 1.3900
C14_2 H14_2 0.9500
C15_2 C16_2 1.3900
C16_2 H16_2 0.9500
C17_2 O17_2 1.211(17)
C17_2 N17_2 1.381(19)
C17_2 C18_2 1.52(2)
N17_2 H17_2 0.8800
C18_2 C19_2 1.51(2)
C18_2 H18A_2 0.9900
C18_2 H18B_2 0.9900
C19_2 H19A_2 0.9800
C19_2 H19B_2 0.9800
C19_2 H19C_2 0.9800
N21_2 C22_2 1.3900
N21_2 C26_2 1.3900
C22_2 N27_2 1.361(13)
C22_2 C23_2 1.3900
C23_2 C24_2 1.3900
C23_2 H23_2 0.9500
C24_2 C25_2 1.3900
C24_2 H24_2 0.9500
C25_2 C26_2 1.3900
C26_2 H26_2 0.9500
C27_2 O27_2 1.211(18)
C27_2 N27_2 1.36(2)
C27_2 C28_2 1.54(2)
N27_2 H27_2 0.8800
C28_2 C29_2 1.48(2)
C28_2 H28A_2 0.9900
C28_2 H28B_2 0.9900
C29_2 H29A_2 0.9800
C29_2 H29B_2 0.9800
C29_2 H29C_2 0.9800
C31_2 O32_2 1.193(18)
C31_2 O31_2 1.327(17)
C31_2 C32_2 1.50(2)
O31_2 H31_2 0.8400
C32_2 C33_2 1.519(19)
C32_2 H32A_2 0.9900
C32_2 H32B_2 0.9900
C33_2 C34_2 1.501(18)
C33_2 H33A_2 0.9900
C33_2 H33B_2 0.9900
C34_2 O33_2 1.207(17)
C34_2 O34_2 1.314(16)
O34_2 H34_2 0.8400
Br3_3 C15_3 1.894(8)
Br7_3 C25_3 1.892(7)
N11_3 C12_3 1.3900
N11_3 C16_3 1.3900
C12_3 N17_3 1.334(15)
C12_3 C13_3 1.3900
C13_3 C14_3 1.3900
C13_3 H13_3 0.9500
C14_3 C15_3 1.3900
C14_3 H14_3 0.9500
C15_3 C16_3 1.3900
C16_3 H16_3 0.9500
C17_3 O17_3 1.255(19)
C17_3 N17_3 1.36(2)
C17_3 C18_3 1.49(2)
N17_3 H17_3 0.8800
C18_3 C19_3 1.34(4)
C18_3 H18A_3 0.9900
C18_3 H18B_3 0.9900
C19_3 H19A_3 0.9800
C19_3 H19B_3 0.9800
C19_3 H19C_3 0.9800
N21_3 C22_3 1.3900
N21_3 C26_3 1.3900
C22_3 N27_3 1.341(14)
C22_3 C23_3 1.3900
C23_3 C24_3 1.3900
C23_3 H23_3 0.9500
C24_3 C25_3 1.3900
C24_3 H24_3 0.9500
C25_3 C26_3 1.3900
C26_3 H26_3 0.9500
C27_3 O27_3 1.22(2)
C27_3 N27_3 1.37(2)
C27_3 C28_3 1.50(2)
N27_3 H27_3 0.8800
C28_3 C29_3 1.48(3)
C28_3 H28A_3 0.9900
C28_3 H28B_3 0.9900
C29_3 H29A_3 0.9800
C29_3 H29B_3 0.9800
C29_3 H29C_3 0.9800
C31_3 O32_3 1.16(2)
C31_3 O31_3 1.34(2)
C31_3 C32_3 1.51(2)
O31_3 H31_3 0.8400
C32_3 C33_3 1.55(2)
C32_3 H32A_3 0.9900
C32_3 H32B_3 0.9900
C33_3 C34_3 1.55(2)
C33_3 H33A_3 0.9900
C33_3 H33B_3 0.9900
C34_3 O33_3 1.224(19)
C34_3 O34_3 1.320(18)
O34_3 H34_3 0.8400
Br4_4 C15_4 1.845(7)
Br8_4 C25_4 1.863(7)
N11_4 C12_4 1.3900
N11_4 C16_4 1.3900
C12_4 N17_4 1.332(15)
C12_4 C13_4 1.3900
C13_4 C14_4 1.3900
C13_4 H13_4 0.9500
C14_4 C15_4 1.3900
C14_4 H14_4 0.9500
C15_4 C16_4 1.3900
C16_4 H16_4 0.9500
C17_4 O17_4 1.287(19)
C17_4 N17_4 1.35(2)
C17_4 C18_4 1.50(2)
N17_4 H17_4 0.8800
C18_4 C19_4 1.49(2)
C18_4 H18A_4 0.9900
C18_4 H18B_4 0.9900
C19_4 H19A_4 0.9800
C19_4 H19B_4 0.9800
C19_4 H19C_4 0.9800
N21_4 C22_4 1.3900
N21_4 C26_4 1.3900
C22_4 N27_4 1.341(14)
C22_4 C23_4 1.3900
C23_4 C24_4 1.3900
C23_4 H23_4 0.9500
C24_4 C25_4 1.3900
C24_4 H24_4 0.9500
C25_4 C26_4 1.3900
C26_4 H26_4 0.9500
C27_4 O27_4 1.24(2)
C27_4 N27_4 1.36(2)
C27_4 C28_4 1.46(3)
N27_4 H27_4 0.8800
C28_4 C29_4 1.40(4)
C28_4 H28A_4 0.9900
C28_4 H28B_4 0.9900
C29_4 H29A_4 0.9800
C29_4 H29B_4 0.9800
C29_4 H29C_4 0.9800
C31_4 O32_4 1.21(2)
C31_4 O31_4 1.31(2)
C31_4 C32_4 1.62(2)
O31_4 H31_4 0.8400
C32_4 C33_4 1.52(2)
C32_4 H32A_4 0.9900
C32_4 H32B_4 0.9900
C33_4 C34_4 1.53(2)
C33_4 H33A_4 0.9900
C33_4 H33B_4 0.9900
C34_4 O33_4 1.256(19)
C34_4 O34_4 1.336(19)
O34_4 H34_4 0.8400

loop_
_geom_hbond_atom_site_label_D
_geom_hbond_atom_site_label_H
_geom_hbond_atom_site_label_A
_geom_hbond_distance_DH
_geom_hbond_distance_HA
_geom_hbond_distance_DA
_geom_hbond_angle_DHA
O31_1 H31_1 N11_1 0.84 1.87 2.705(12) 171.6
O31_2 H31_2 N11_2 0.84 1.87 2.705(12) 174.1
O31_3 H31_3 N11_3 0.84 1.85 2.689(14) 172.9
O31_4 H31_4 N11_4 0.84 1.84 2.677(13) 177.8
N17_1 H17_1 O32_1 0.88 2.02 2.874(17) 162.3
N17_2 H17_2 O32_2 0.88 2.06 2.887(15) 156.7
N17_3 H17_3 O32_3 0.88 2.06 2.917(18) 163.0
N17_4 H17_4 O32_4 0.88 2.06 2.921(18) 166.2
O34_1 H34_1 N21_1 0.84 1.84 2.672(12) 169.5
O34_2 H34_2 N21_2 0.84 1.88 2.711(11) 171.2
O34_3 H34_3 N21_3 0.84 1.88 2.714(12) 173.1
O34_4 H34_4 N21_4 0.84 1.86 2.699(13) 176.2
N27_1 H27_1 O33_1 0.88 2.02 2.878(16) 164.8
N27_2 H27_2 O33_2 0.88 2.00 2.867(16) 169.3
N27_3 H27_3 O33_3 0.88 2.03 2.900(18) 170.1
N27_4 H27_4 O33_4 0.88 2.07 2.926(18) 163.1

loop_
_geom_torsion_atom_site_label_1
_geom_torsion_atom_site_label_2
_geom_torsion_atom_site_label_3
_geom_torsion_atom_site_label_4
_geom_torsion
C16_1 N11_1 C12_1 N17_1 -177.8(8)
C16_1 N11_1 C12_1 C13_1 0.0
N17_1 C12_1 C13_1 C14_1 177.4(10)
N11_1 C12_1 C13_1 C14_1 0.0
C12_1 C13_1 C14_1 C15_1 0.0
C13_1 C14_1 C15_1 C16_1 0.0
C13_1 C14_1 C15_1 Br1_1 -177.0(6)
C14_1 C15_1 C16_1 N11_1 0.0
Br1_1 C15_1 C16_1 N11_1 177.1(6)
C12_1 N11_1 C16_1 C15_1 0.0
O17_1 C17_1 N17_1 C12_1 4(2)
C18_1 C17_1 N17_1 C12_1 -176.4(11)
C13_1 C12_1 N17_1 C17_1 -10.6(17)
N11_1 C12_1 N17_1 C17_1 167.0(11)
O17_1 C17_1 C18_1 C19_1 -11(2)
N17_1 C17_1 C18_1 C19_1 169.9(12)
C26_1 N21_1 C22_1 N27_1 179.5(9)
C26_1 N21_1 C22_1 C23_1 0.0
N27_1 C22_1 C23_1 C24_1 -179.4(10)
N21_1 C22_1 C23_1 C24_1 0.0
C22_1 C23_1 C24_1 C25_1 0.0
C23_1 C24_1 C25_1 C26_1 0.0
C23_1 C24_1 C25_1 Br5_1 177.8(7)
C24_1 C25_1 C26_1 N21_1 0.0
Br5_1 C25_1 C26_1 N21_1 -177.9(6)
C22_1 N21_1 C26_1 C25_1 0.0
C23_1 C22_1 N27_1 C27_1 8.3(18)
N21_1 C22_1 N27_1 C27_1 -171.2(11)
O27_1 C27_1 N27_1 C22_1 0(2)
C28_1 C27_1 N27_1 C22_1 177.9(12)
O27_1 C27_1 C28_1 C29_1 6(2)
N27_1 C27_1 C28_1 C29_1 -171.9(12)
O32_1 C31_1 C32_1 C33_1 0.9(19)
O31_1 C31_1 C32_1 C33_1 177.3(11)
C31_1 C32_1 C33_1 C34_1 179.4(13)
C32_1 C33_1 C34_1 O34_1 -179.1(11)
C32_1 C33_1 C34_1 O33_1 -0.7(18)
C16_2 N11_2 C12_2 N17_2 -175.8(9)
C16_2 N11_2 C12_2 C13_2 0.0
N17_2 C12_2 C13_2 C14_2 175.1(10)
N11_2 C12_2 C13_2 C14_2 0.0
C12_2 C13_2 C14_2 C15_2 0.0
C13_2 C14_2 C15_2 C16_2 0.0
C13_2 C14_2 C15_2 Br2_2 -174.3(7)
C14_2 C15_2 C16_2 N11_2 0.0
Br2_2 C15_2 C16_2 N11_2 174.5(6)
C12_2 N11_2 C16_2 C15_2 0.0
C13_2 C12_2 N17_2 C17_2 -11.9(17)
N11_2 C12_2 N17_2 C17_2 163.5(11)
O17_2 C17_2 N17_2 C12_2 11(2)
C18_2 C17_2 N17_2 C12_2 -174.1(11)
O17_2 C17_2 C18_2 C19_2 -17(2)
N17_2 C17_2 C18_2 C19_2 168.3(12)
C26_2 N21_2 C22_2 N27_2 178.7(8)
C26_2 N21_2 C22_2 C23_2 0.0
N27_2 C22_2 C23_2 C24_2 -178.5(10)
N21_2 C22_2 C23_2 C24_2 0.0
C22_2 C23_2 C24_2 C25_2 0.0
C23_2 C24_2 C25_2 C26_2 0.0
C23_2 C24_2 C25_2 Br6_2 178.6(6)
C24_2 C25_2 C26_2 N21_2 0.0
Br6_2 C25_2 C26_2 N21_2 -178.7(6)
C22_2 N21_2 C26_2 C25_2 0.0
N21_2 C22_2 N27_2 C27_2 -173.6(11)
C23_2 C22_2 N27_2 C27_2 5.0(17)
O27_2 C27_2 N27_2 C22_2 -1(2)
C28_2 C27_2 N27_2 C22_2 179.9(11)
O27_2 C27_2 C28_2 C29_2 3(2)
N27_2 C27_2 C28_2 C29_2 -177.9(13)
O32_2 C31_2 C32_2 C33_2 -1(2)
O31_2 C31_2 C32_2 C33_2 177.3(11)
C31_2 C32_2 C33_2 C34_2 -179.0(12)
C32_2 C33_2 C34_2 O33_2 0(2)
C32_2 C33_2 C34_2 O34_2 178.3(11)
C16_3 N11_3 C12_3 N17_3 -174.7(10)
C16_3 N11_3 C12_3 C13_3 0.0
N17_3 C12_3 C13_3 C14_3 173.8(12)
N11_3 C12_3 C13_3 C14_3 0.0
C12_3 C13_3 C14_3 C15_3 0.0
C13_3 C14_3 C15_3 C16_3 0.0
C13_3 C14_3 C15_3 Br3_3 -170.3(8)
C14_3 C15_3 C16_3 N11_3 0.0
Br3_3 C15_3 C16_3 N11_3 170.5(8)
C12_3 N11_3 C16_3 C15_3 0.0
N11_3 C12_3 N17_3 C17_3 168.5(13)
C13_3 C12_3 N17_3 C17_3 -6(2)
O17_3 C17_3 N17_3 C12_3 7(3)
C18_3 C17_3 N17_3 C12_3 -173.6(13)
O17_3 C17_3 C18_3 C19_3 -38(3)
N17_3 C17_3 C18_3 C19_3 142(2)
C26_3 N21_3 C22_3 N27_3 179.1(9)
C26_3 N21_3 C22_3 C23_3 0.0
N27_3 C22_3 C23_3 C24_3 -178.9(11)
N21_3 C22_3 C23_3 C24_3 0.0
C22_3 C23_3 C24_3 C25_3 0.0
C23_3 C24_3 C25_3 C26_3 0.0
C23_3 C24_3 C25_3 Br7_3 179.7(7)
C24_3 C25_3 C26_3 N21_3 0.0
Br7_3 C25_3 C26_3 N21_3 -179.7(6)
C22_3 N21_3 C26_3 C25_3 0.0
N21_3 C22_3 N27_3 C27_3 -176.5(13)
C23_3 C22_3 N27_3 C27_3 2.5(19)
O27_3 C27_3 N27_3 C22_3 1(3)
C28_3 C27_3 N27_3 C22_3 174.0(13)
O27_3 C27_3 C28_3 C29_3 -2(3)
N27_3 C27_3 C28_3 C29_3 -175.2(16)
O32_3 C31_3 C32_3 C33_3 1(2)
O31_3 C31_3 C32_3 C33_3 178.7(12)
C31_3 C32_3 C33_3 C34_3 -179.9(13)
C32_3 C33_3 C34_3 O33_3 -2(2)
C32_3 C33_3 C34_3 O34_3 178.1(12)
C16_4 N11_4 C12_4 N17_4 -175.2(10)
C16_4 N11_4 C12_4 C13_4 0.0
N17_4 C12_4 C13_4 C14_4 174.4(11)
N11_4 C12_4 C13_4 C14_4 0.0
C12_4 C13_4 C14_4 C15_4 0.0
C13_4 C14_4 C15_4 C16_4 0.0
C13_4 C14_4 C15_4 Br4_4 -179.5(7)
C14_4 C15_4 C16_4 N11_4 0.0
Br4_4 C15_4 C16_4 N11_4 179.5(7)
C12_4 N11_4 C16_4 C15_4 0.0
N11_4 C12_4 N17_4 C17_4 171.3(13)
C13_4 C12_4 N17_4 C17_4 -3(2)
O17_4 C17_4 N17_4 C12_4 7(3)
C18_4 C17_4 N17_4 C12_4 -171.7(13)
O17_4 C17_4 C18_4 C19_4 -71(2)
N17_4 C17_4 C18_4 C19_4 108.1(19)
C26_4 N21_4 C22_4 N27_4 -179.7(9)
C26_4 N21_4 C22_4 C23_4 0.0
N27_4 C22_4 C23_4 C24_4 179.7(10)
N21_4 C22_4 C23_4 C24_4 0.0
C22_4 C23_4 C24_4 C25_4 0.0
C23_4 C24_4 C25_4 C26_4 0.0
C23_4 C24_4 C25_4 Br8_4 178.6(7)
C24_4 C25_4 C26_4 N21_4 0.0
Br8_4 C25_4 C26_4 N21_4 -178.7(7)
C22_4 N21_4 C26_4 C25_4 0.0
C23_4 C22_4 N27_4 C27_4 8(2)
N21_4 C22_4 N27_4 C27_4 -172.8(14)
O27_4 C27_4 N27_4 C22_4 -8(3)
C28_4 C27_4 N27_4 C22_4 172.7(13)
O27_4 C27_4 C28_4 C29_4 45(3)
N27_4 C27_4 C28_4 C29_4 -136(2)
O32_4 C31_4 C32_4 C33_4 2(2)
O31_4 C31_4 C32_4 C33_4 177.7(12)
C31_4 C32_4 C33_4 C34_4 179.8(13)
C32_4 C33_4 C34_4 O33_4 -2(2)
C32_4 C33_4 C34_4 O34_4 -179.3(12)
